data_7135111
loop_
_publ_author_name
'Schmiedtchen, Marco'
'Thulaseedharan Nair Sailaja, Sidharth'
'Lorberg, Rick Y.'
'W&#xf6;lper, Christoph'
'Galstyan, Anzhela'
'Voskuhl, Jens'

_publ_section_title
;
 Tuneable phosphorescence and singlet oxygen production of bridged ethers
 <i>via</i> chalcogen variation and photocyclisation.
;
_journal_issue 95
_journal_name_full 'Chemical communications (Cambridge, England)'
_journal_page_first 18810
_journal_page_last 18813
_journal_paper_doi 10.1039/d5cc05206h
_journal_volume 61
_journal_year 2025
_chemical_formula_sum 'C36 H34 N2 O4 S2'
_chemical_formula_weight 622.77
_space_group_crystal_system monoclinic
_space_group_IT_number 14
_space_group_name_Hall '-P 2yn'
_space_group_name_H-M_alt 'P 1 21/n 1'
_atom_sites_solution_hydrogens geom
_atom_sites_solution_primary direct
_atom_sites_solution_secondary difmap
_audit_creation_method SHELXL-2017/1
_audit_update_record
;
2025-07-30 deposited with the CCDC.	2025-10-24 downloaded from the CCDC.
;
_cell_angle_alpha 90
_cell_angle_beta 93.477(4)
_cell_angle_gamma 90
_cell_formula_units_Z 4
_cell_length_a 5.9391(13)
_cell_length_b 23.454(5)
_cell_length_c 23.020(5)
_cell_measurement_reflns_used 9796
_cell_measurement_temperature 100(2)
_cell_measurement_theta_max 33.28
_cell_measurement_theta_min 2.48
_cell_volume 3200.7(12)
_computing_cell_refinement 'BRUKER APEX3(v2019.1-0)'
_computing_data_collection 'BRUKER APEX3(v2019.1-0)'
_computing_data_reduction 'BRUKER APEX3(v2019.1-0)'
_computing_molecular_graphics 'ORTEP/PLATON (Spek)'
_computing_publication_material 'BRUKER AXS SHELXTL (c) 2008 / Vers. 2008/4'
_computing_structure_refinement 'SHELXL-2017/1 (Sheldrick, 2017)'
_computing_structure_solution 'BRUKER APEX3(v2019.1-0)'
_diffrn_ambient_temperature 100(2)
_diffrn_detector_area_resol_mean 512
_diffrn_measured_fraction_theta_full 0.999
_diffrn_measured_fraction_theta_max 0.998
_diffrn_measurement_device_type 'Bruker D8 KAPPA II (APEX II detector)'
_diffrn_measurement_method 'Data collection strategy APEX 3/Queen'
_diffrn_radiation_monochromator 'Triumph Goebel mirror'
_diffrn_radiation_type MoK\a
_diffrn_radiation_wavelength 0.71073
_diffrn_reflns_av_R_equivalents 0.0380
_diffrn_reflns_av_unetI/netI 0.0192
_diffrn_reflns_Laue_measured_fraction_full 0.999
_diffrn_reflns_Laue_measured_fraction_max 0.998
_diffrn_reflns_limit_h_max 9
_diffrn_reflns_limit_h_min -9
_diffrn_reflns_limit_k_max 36
_diffrn_reflns_limit_k_min -36
_diffrn_reflns_limit_l_max 35
_diffrn_reflns_limit_l_min -35
_diffrn_reflns_number 128709
_diffrn_reflns_point_group_measured_fraction_full 0.999
_diffrn_reflns_point_group_measured_fraction_max 0.998
_diffrn_reflns_theta_full 25.242
_diffrn_reflns_theta_max 33.394
_diffrn_reflns_theta_min 1.773
_diffrn_source 'fine-focus sealed tube'
_exptl_absorpt_coefficient_mu 0.209
_exptl_absorpt_correction_T_max 0.75
_exptl_absorpt_correction_T_min 0.72
_exptl_absorpt_correction_type multi-scan
_exptl_absorpt_process_details 'SADABS, Blessing, Acta Cryst 1995 A51 33-38'
_exptl_crystal_colour 'pale yellow'
_exptl_crystal_density_diffrn 1.292
_exptl_crystal_description block
_exptl_crystal_F_000 1312
_exptl_crystal_size_max 0.331
_exptl_crystal_size_mid 0.134
_exptl_crystal_size_min 0.131
_refine_diff_density_max 0.610
_refine_diff_density_min -0.312
_refine_diff_density_rms 0.057
_refine_ls_extinction_method none
_refine_ls_goodness_of_fit_ref 1.039
_refine_ls_hydrogen_treatment constr
_refine_ls_matrix_type full
_refine_ls_number_parameters 449
_refine_ls_number_reflns 12424
_refine_ls_number_restraints 0
_refine_ls_restrained_S_all 1.039
_refine_ls_R_factor_all 0.0530
_refine_ls_R_factor_gt 0.0392
_refine_ls_shift/su_max 0.000
_refine_ls_shift/su_mean 0.000
_refine_ls_structure_factor_coef Fsqd
_refine_ls_weighting_details 'w=1/[\s^2^(Fo^2^)+(0.0552P)^2^+1.0251P] where P=(Fo^2^+2Fc^2^)/3'
_refine_ls_weighting_scheme calc
_refine_ls_wR_factor_gt 0.0999
_refine_ls_wR_factor_ref 0.1098
_reflns_Friedel_coverage 0.000
_reflns_number_gt 10130
_reflns_number_total 12424
_reflns_threshold_expression 'I > 2\s(I)'
_cod_data_source_file d5cc05206h2.cif
_cod_data_source_block ms_o2ph2m
_cod_depositor_comments 'Adding full bibliography for 7135109--7135115.cif.'
_cod_original_sg_symbol_H-M 'P 21/n'
_cod_database_code 7135111
_shelx_shelxl_version_number 2017/1
_shelx_space_group_comment
; 
The symmetry employed for this shelxl refinement is uniquely defined 
by the following loop, which should always be used as a source of 
symmetry information in preference to the above space-group names. 
They are only intended as comments. 
;
_shelx_estimated_absorpt_t_min 0.934
_shelx_estimated_absorpt_t_max 0.973

loop_
_space_group_symop_operation_xyz
'x, y, z'
'-x+1/2, y+1/2, -z+1/2'
'-x, -y, -z'
'x-1/2, -y-1/2, z-1/2'

loop_
_atom_site_label
_atom_site_type_symbol
_atom_site_fract_x
_atom_site_fract_y
_atom_site_fract_z
_atom_site_U_iso_or_equiv
_atom_site_adp_type
_atom_site_occupancy
_atom_site_site_symmetry_order
_atom_site_calc_flag
_atom_site_refinement_flags_posn
_atom_site_refinement_flags_adp
_atom_site_refinement_flags_occupancy
_atom_site_disorder_assembly
_atom_site_disorder_group
S1 S 0.25102(4) 0.10587(2) 0.31697(2) 0.02079(6) Uani 1 1 d . . . . .
S2 S 0.68920(4) 0.11653(2) 0.23468(2) 0.02125(6) Uani 1 1 d . . . . .
O1 O 0.25797(13) -0.10649(3) 0.27743(4) 0.02237(15) Uani 1 1 d . . . . .
O2 O 0.64824(14) -0.09874(3) 0.21177(4) 0.02739(17) Uani 1 1 d . . . . .
O3 O 0.55697(15) 0.27507(3) 0.43714(4) 0.03080(19) Uani 1 1 d . . . . .
O4 O 0.57507(14) 0.25542(4) 0.06417(4) 0.02967(18) Uani 1 1 d . . . . .
N1 N -0.07151(17) -0.02024(4) 0.35286(5) 0.0291(2) Uani 1 1 d . . . . .
N2 N 0.9911(2) 0.00080(5) 0.16241(6) 0.0402(3) Uani 1 1 d . . . . .
C1 C 0.38063(16) 0.04661(4) 0.28582(4) 0.01610(15) Uani 1 1 d . . . . .
C2 C 0.28316(16) -0.00741(4) 0.29463(4) 0.01575(15) Uani 1 1 d . . . . .
C3 C 0.36537(16) -0.05620(4) 0.26888(4) 0.01613(15) Uani 1 1 d . . . . .
C4 C 0.55183(16) -0.05230(4) 0.23542(4) 0.01754(16) Uani 1 1 d . . . . .
C5 C 0.64519(16) 0.00080(4) 0.22524(4) 0.01722(16) Uani 1 1 d . . . . .
C6 C 0.55976(16) 0.05077(4) 0.24947(4) 0.01655(16) Uani 1 1 d . . . . .
C7 C 0.08835(17) -0.01356(4) 0.32824(4) 0.01964(17) Uani 1 1 d . . . . .
C8 C 0.83598(19) 0.00244(4) 0.18962(5) 0.0248(2) Uani 1 1 d . . . . .
C9 C 0.36410(17) -0.15475(4) 0.25701(4) 0.01880(17) Uani 1 1 d . . . . .
C10 C 0.55372(17) -0.15097(4) 0.22515(4) 0.01996(17) Uani 1 1 d . . . . .
C11 C 0.65450(19) -0.19960(4) 0.20476(5) 0.02330(19) Uani 1 1 d . . . . .
H11 H 0.784016 -0.196871 0.182641 0.028 Uiso 1 1 calc R U . . .
C12 C 0.5633(2) -0.25261(4) 0.21712(5) 0.0258(2) Uani 1 1 d . . . . .
H12 H 0.630495 -0.286313 0.203185 0.031 Uiso 1 1 calc R U . . .
C13 C 0.3752(2) -0.25646(4) 0.24961(5) 0.0264(2) Uani 1 1 d . . . . .
H13 H 0.315589 -0.292829 0.258386 0.032 Uiso 1 1 calc R U . . .
C14 C 0.2727(2) -0.20731(4) 0.26953(5) 0.02291(19) Uani 1 1 d . . . . .
H14 H 0.142279 -0.209847 0.291327 0.027 Uiso 1 1 calc R U . . .
C15 C 0.46818(16) 0.13719(4) 0.36281(4) 0.01689(16) Uani 1 1 d . . . . .
C16 C 0.42486(16) 0.19317(4) 0.37988(4) 0.01853(17) Uani 1 1 d . . . . .
H16 H 0.289492 0.211825 0.366513 0.022 Uiso 1 1 calc R U . . .
C17 C 0.58305(17) 0.22109(4) 0.41672(4) 0.01976(17) Uani 1 1 d . . . . .
C18 C 0.78453(17) 0.19405(4) 0.43508(4) 0.02064(17) Uani 1 1 d . . . . .
H18 H 0.894550 0.213565 0.459270 0.025 Uiso 1 1 calc R U . . .
C19 C 0.82232(17) 0.13865(5) 0.41772(4) 0.02173(18) Uani 1 1 d . . . . .
H19 H 0.959057 0.120255 0.430434 0.026 Uiso 1 1 calc R U . . .
C20 C 0.66449(17) 0.10918(4) 0.38201(4) 0.02065(18) Uani 1 1 d . . . . .
H20 H 0.690640 0.070804 0.371064 0.025 Uiso 1 1 calc R U . . .
C21 C 0.3614(10) 0.3068(3) 0.4193(3) 0.0290(9) Uani 0.695(2) 1 d . . P A 1
H21A H 0.224227 0.286158 0.429775 0.035 Uiso 0.695(2) 1 calc R U P A 1
H21B H 0.353556 0.312237 0.376535 0.035 Uiso 0.695(2) 1 calc R U P A 1
C22 C 0.3758(4) 0.36403(9) 0.44977(11) 0.0383(5) Uani 0.695(2) 1 d . . P A 1
H22A H 0.528294 0.379966 0.445524 0.046 Uiso 0.695(2) 1 calc R U P A 1
H22B H 0.358983 0.357757 0.491810 0.046 Uiso 0.695(2) 1 calc R U P A 1
C23 C 0.2012(4) 0.40853(7) 0.42793(9) 0.0361(5) Uani 0.695(2) 1 d . . P A 1
H23 H 0.217738 0.414440 0.385376 0.043 Uiso 0.695(2) 1 calc R U P A 1
C24 C -0.0394(4) 0.39005(10) 0.43608(10) 0.0447(5) Uani 0.695(2) 1 d . . P A 1
H24A H -0.143669 0.419665 0.420992 0.067 Uiso 0.695(2) 1 calc R U P A 1
H24B H -0.059669 0.384152 0.477586 0.067 Uiso 0.695(2) 1 calc R U P A 1
H24C H -0.070511 0.354368 0.414932 0.067 Uiso 0.695(2) 1 calc R U P A 1
C25 C 0.2548(5) 0.46517(8) 0.45927(11) 0.0540(7) Uani 0.695(2) 1 d . . P A 1
H25A H 0.405600 0.478098 0.450174 0.081 Uiso 0.695(2) 1 calc R U P A 1
H25B H 0.250113 0.459677 0.501383 0.081 Uiso 0.695(2) 1 calc R U P A 1
H25C H 0.142976 0.493889 0.446258 0.081 Uiso 0.695(2) 1 calc R U P A 1
C21' C 0.3261(18) 0.3006(6) 0.4299(5) 0.0241(16) Uani 0.305(2) 1 d . . P A 2
H21C H 0.209468 0.272085 0.438226 0.029 Uiso 0.305(2) 1 calc R U P A 2
H21D H 0.295816 0.315145 0.389803 0.029 Uiso 0.305(2) 1 calc R U P A 2
C22' C 0.3290(6) 0.34906(16) 0.47379(19) 0.0209(7) Uani 0.305(2) 1 d . . P A 2
H22C H 0.458176 0.374459 0.467228 0.025 Uiso 0.305(2) 1 calc R U P A 2
H22D H 0.351716 0.333063 0.513514 0.025 Uiso 0.305(2) 1 calc R U P A 2
C23' C 0.1109(6) 0.38430(14) 0.46984(16) 0.0229(7) Uani 0.305(2) 1 d . . P A 2
H23' H -0.018528 0.357324 0.472368 0.028 Uiso 0.305(2) 1 calc R U P A 2
C24' C 0.0784(10) 0.4159(2) 0.4136(2) 0.0424(13) Uani 0.305(2) 1 d . . P A 2
H24D H 0.055559 0.388677 0.381485 0.064 Uiso 0.305(2) 1 calc R U P A 2
H24E H 0.212272 0.439146 0.407606 0.064 Uiso 0.305(2) 1 calc R U P A 2
H24F H -0.054042 0.440765 0.414696 0.064 Uiso 0.305(2) 1 calc R U P A 2
C25' C 0.1068(7) 0.42509(15) 0.52097(17) 0.0265(8) Uani 0.305(2) 1 d . . P A 2
H25D H 0.222628 0.454430 0.517421 0.040 Uiso 0.305(2) 1 calc R U P A 2
H25E H 0.136888 0.403982 0.557353 0.040 Uiso 0.305(2) 1 calc R U P A 2
H25F H -0.041892 0.443206 0.521147 0.040 Uiso 0.305(2) 1 calc R U P A 2
C26 C 0.53011(16) 0.14013(4) 0.17146(4) 0.01688(16) Uani 1 1 d . . . . .
C27 C 0.61941(16) 0.18764(4) 0.14397(4) 0.01816(16) Uani 1 1 d . . . . .
H27 H 0.757296 0.204290 0.158559 0.022 Uiso 1 1 calc R U . . .
C28 C 0.50267(17) 0.20996(4) 0.09500(5) 0.02194(18) Uani 1 1 d . . . . .
C29 C 0.29896(19) 0.18571(5) 0.07388(5) 0.0291(2) Uani 1 1 d . . . . .
H29 H 0.219233 0.201173 0.040490 0.035 Uiso 1 1 calc R U . . .
C30 C 0.2144(2) 0.13894(5) 0.10209(6) 0.0312(3) Uani 1 1 d . . . . .
H30 H 0.075869 0.122457 0.087729 0.037 Uiso 1 1 calc R U . . .
C31 C 0.32852(18) 0.11558(4) 0.15112(5) 0.0248(2) Uani 1 1 d . . . . .
H31 H 0.269246 0.083478 0.170192 0.030 Uiso 1 1 calc R U . . .
C32 C 0.75707(18) 0.28881(4) 0.08976(5) 0.02317(19) Uani 1 1 d . . . . .
H32A H 0.898291 0.266285 0.092083 0.028 Uiso 1 1 calc R U . . .
H32B H 0.723578 0.300707 0.129593 0.028 Uiso 1 1 calc R U . . .
C33 C 0.78234(18) 0.34059(4) 0.05146(5) 0.0242(2) Uani 1 1 d . . . . .
H33A H 0.633344 0.359133 0.044617 0.029 Uiso 1 1 calc R U . . .
H33B H 0.833039 0.328111 0.013301 0.029 Uiso 1 1 calc R U . . .
C34 C 0.9505(2) 0.38414(4) 0.07805(5) 0.0246(2) Uani 1 1 d . . . . .
H34 H 0.903930 0.394315 0.117760 0.030 Uiso 1 1 calc R U . . .
C35 C 1.1877(2) 0.35944(5) 0.08397(5) 0.0288(2) Uani 1 1 d . . . . .
H35A H 1.232865 0.347212 0.045673 0.043 Uiso 1 1 calc R U . . .
H35B H 1.190109 0.326635 0.110367 0.043 Uiso 1 1 calc R U . . .
H35C H 1.292803 0.388577 0.099701 0.043 Uiso 1 1 calc R U . . .
C36 C 0.9463(3) 0.43811(5) 0.04117(6) 0.0387(3) Uani 1 1 d . . . . .
H36A H 0.992156 0.428948 0.002071 0.058 Uiso 1 1 calc R U . . .
H36B H 1.050757 0.466195 0.059247 0.058 Uiso 1 1 calc R U . . .
H36C H 0.793276 0.453920 0.038488 0.058 Uiso 1 1 calc R U . . .

loop_
_atom_site_aniso_label
_atom_site_aniso_U_11
_atom_site_aniso_U_22
_atom_site_aniso_U_33
_atom_site_aniso_U_23
_atom_site_aniso_U_13
_atom_site_aniso_U_12
S1 0.02049(11) 0.01114(9) 0.02976(12) -0.00502(8) -0.00648(9) 0.00309(7)
S2 0.02804(12) 0.01293(9) 0.02158(11) 0.00387(8) -0.00825(9) -0.00903(8)
O1 0.0286(4) 0.0086(3) 0.0312(4) -0.0007(2) 0.0120(3) -0.0032(2)
O2 0.0328(4) 0.0122(3) 0.0391(4) -0.0065(3) 0.0182(3) -0.0037(3)
O3 0.0324(4) 0.0194(3) 0.0390(5) -0.0148(3) -0.0111(3) 0.0052(3)
O4 0.0283(4) 0.0276(4) 0.0318(4) 0.0167(3) -0.0091(3) -0.0133(3)
N1 0.0295(5) 0.0208(4) 0.0381(5) 0.0024(4) 0.0109(4) 0.0037(3)
N2 0.0396(6) 0.0339(5) 0.0493(7) -0.0124(5) 0.0204(5) -0.0170(5)
C1 0.0212(4) 0.0093(3) 0.0172(4) -0.0002(3) -0.0033(3) 0.0005(3)
C2 0.0201(4) 0.0106(3) 0.0164(4) 0.0008(3) 0.0003(3) 0.0006(3)
C3 0.0217(4) 0.0089(3) 0.0179(4) 0.0008(3) 0.0025(3) -0.0019(3)
C4 0.0228(4) 0.0110(3) 0.0191(4) -0.0024(3) 0.0039(3) -0.0022(3)
C5 0.0214(4) 0.0133(3) 0.0170(4) -0.0004(3) 0.0010(3) -0.0049(3)
C6 0.0222(4) 0.0100(3) 0.0168(4) 0.0015(3) -0.0034(3) -0.0039(3)
C7 0.0236(4) 0.0129(4) 0.0226(4) 0.0006(3) 0.0021(3) 0.0025(3)
C8 0.0281(5) 0.0196(4) 0.0271(5) -0.0046(4) 0.0055(4) -0.0099(4)
C9 0.0261(4) 0.0098(3) 0.0204(4) -0.0007(3) 0.0014(3) -0.0010(3)
C10 0.0257(4) 0.0111(3) 0.0231(4) -0.0024(3) 0.0022(3) -0.0010(3)
C11 0.0292(5) 0.0153(4) 0.0252(5) -0.0041(3) 0.0002(4) 0.0045(3)
C12 0.0401(6) 0.0122(4) 0.0244(5) -0.0028(3) -0.0046(4) 0.0056(4)
C13 0.0450(6) 0.0097(4) 0.0240(5) 0.0005(3) -0.0029(4) -0.0020(4)
C14 0.0352(5) 0.0111(4) 0.0223(4) 0.0009(3) 0.0013(4) -0.0043(3)
C15 0.0198(4) 0.0131(3) 0.0175(4) -0.0019(3) -0.0014(3) 0.0015(3)
C16 0.0209(4) 0.0139(4) 0.0203(4) -0.0035(3) -0.0026(3) 0.0022(3)
C17 0.0230(4) 0.0163(4) 0.0198(4) -0.0051(3) -0.0006(3) 0.0002(3)
C18 0.0196(4) 0.0243(4) 0.0178(4) -0.0047(3) -0.0007(3) -0.0002(3)
C19 0.0200(4) 0.0258(5) 0.0190(4) -0.0042(3) -0.0023(3) 0.0055(3)
C20 0.0235(4) 0.0178(4) 0.0201(4) -0.0036(3) -0.0032(3) 0.0059(3)
C21 0.032(2) 0.0172(11) 0.0379(18) -0.0095(11) 0.0016(12) 0.0018(12)
C22 0.0625(14) 0.0188(8) 0.0326(10) -0.0098(7) -0.0064(10) 0.0064(8)
C23 0.0588(14) 0.0190(7) 0.0316(9) -0.0030(6) 0.0110(9) 0.0054(8)
C24 0.0595(14) 0.0372(10) 0.0385(11) 0.0040(8) 0.0116(10) 0.0137(9)
C25 0.0918(19) 0.0206(8) 0.0517(13) -0.0088(8) 0.0212(13) 0.0064(10)
C21' 0.014(3) 0.020(3) 0.037(4) -0.012(3) -0.004(2) 0.005(2)
C22' 0.0186(14) 0.0166(14) 0.0262(18) -0.0079(13) -0.0084(13) 0.0054(11)
C23' 0.0243(15) 0.0174(13) 0.0269(16) -0.0026(11) -0.0002(12) 0.0032(11)
C24' 0.054(3) 0.043(3) 0.028(2) -0.0034(18) -0.008(2) 0.028(2)
C25' 0.0323(18) 0.0187(14) 0.0289(17) -0.0030(12) 0.0060(14) 0.0045(12)
C26 0.0188(4) 0.0126(3) 0.0189(4) 0.0021(3) -0.0015(3) -0.0028(3)
C27 0.0177(4) 0.0150(4) 0.0215(4) 0.0037(3) -0.0012(3) -0.0039(3)
C28 0.0207(4) 0.0196(4) 0.0251(5) 0.0087(3) -0.0018(3) -0.0053(3)
C29 0.0249(5) 0.0290(5) 0.0321(5) 0.0134(4) -0.0099(4) -0.0094(4)
C30 0.0255(5) 0.0308(5) 0.0356(6) 0.0140(5) -0.0122(4) -0.0134(4)
C31 0.0248(5) 0.0212(4) 0.0273(5) 0.0091(4) -0.0070(4) -0.0108(4)
C32 0.0223(4) 0.0200(4) 0.0269(5) 0.0087(4) -0.0013(4) -0.0070(3)
C33 0.0221(4) 0.0219(4) 0.0287(5) 0.0107(4) 0.0027(4) -0.0034(3)
C34 0.0324(5) 0.0174(4) 0.0252(5) 0.0021(3) 0.0114(4) -0.0047(4)
C35 0.0269(5) 0.0335(6) 0.0264(5) -0.0061(4) 0.0043(4) -0.0104(4)
C36 0.0558(8) 0.0209(5) 0.0411(7) 0.0081(5) 0.0166(6) -0.0062(5)

loop_
_atom_type_symbol
_atom_type_description
_atom_type_scat_dispersion_real
_atom_type_scat_dispersion_imag
_atom_type_scat_source
C C 0.0033 0.0016 'International Tables Vol C Tables 4.2.6.8 and 6.1.1.4'
H H 0.0000 0.0000 'International Tables Vol C Tables 4.2.6.8 and 6.1.1.4'
N N 0.0061 0.0033 'International Tables Vol C Tables 4.2.6.8 and 6.1.1.4'
O O 0.0106 0.0060 'International Tables Vol C Tables 4.2.6.8 and 6.1.1.4'
S S 0.1246 0.1234 'International Tables Vol C Tables 4.2.6.8 and 6.1.1.4'

loop_
_geom_angle_atom_site_label_1
_geom_angle_atom_site_label_2
_geom_angle_atom_site_label_3
_geom_angle
_geom_angle_site_symmetry_1
_geom_angle_site_symmetry_3
_geom_angle_publ_flag
C1 S1 C15 104.40(5) . . ?
C6 S2 C26 102.37(4) . . ?
C3 O1 C9 115.50(8) . . ?
C4 O2 C10 115.59(8) . . ?
C17 O3 C21 119.7(3) . . ?
C17 O3 C21' 117.1(5) . . ?
C28 O4 C32 117.84(8) . . ?
C6 C1 C2 118.86(8) . . ?
C6 C1 S1 123.79(7) . . ?
C2 C1 S1 117.13(7) . . ?
C3 C2 C1 121.28(9) . . ?
C3 C2 C7 117.49(8) . . ?
C1 C2 C7 121.16(8) . . ?
O1 C3 C4 122.24(8) . . ?
O1 C3 C2 118.15(8) . . ?
C4 C3 C2 119.61(8) . . ?
O2 C4 C5 117.95(9) . . ?
O2 C4 C3 122.56(8) . . ?
C5 C4 C3 119.49(8) . . ?
C4 C5 C6 121.55(9) . . ?
C4 C5 C8 117.15(9) . . ?
C6 C5 C8 121.29(8) . . ?
C1 C6 C5 119.06(8) . . ?
C1 C6 S2 122.23(7) . . ?
C5 C6 S2 118.68(7) . . ?
N1 C7 C2 176.53(11) . . ?
N2 C8 C5 176.20(13) . . ?
C10 C9 C14 120.63(9) . . ?
C10 C9 O1 121.80(8) . . ?
C14 C9 O1 117.57(9) . . ?
C11 C10 C9 120.66(9) . . ?
C11 C10 O2 117.56(9) . . ?
C9 C10 O2 121.78(8) . . ?
C10 C11 C12 119.02(10) . . ?
C13 C12 C11 120.35(9) . . ?
C12 C13 C14 120.43(9) . . ?
C9 C14 C13 118.90(10) . . ?
C20 C15 C16 121.36(9) . . ?
C20 C15 S1 124.04(7) . . ?
C16 C15 S1 114.58(7) . . ?
C17 C16 C15 118.97(9) . . ?
O3 C17 C16 124.13(9) . . ?
O3 C17 C18 115.52(9) . . ?
C16 C17 C18 120.35(9) . . ?
C19 C18 C17 119.38(9) . . ?
C18 C19 C20 121.48(9) . . ?
C15 C20 C19 118.41(9) . . ?
O3 C21 C22 107.9(4) . . ?
C21 C22 C23 115.6(3) . . ?
C24 C23 C22 112.86(18) . . ?
C24 C23 C25 111.07(18) . . ?
C22 C23 C25 108.5(2) . . ?
O3 C21' C22' 104.6(8) . . ?
C21' C22' C23' 112.8(5) . . ?
C24' C23' C25' 110.6(3) . . ?
C24' C23' C22' 112.5(4) . . ?
C25' C23' C22' 110.3(3) . . ?
C31 C26 C27 121.41(9) . . ?
C31 C26 S2 123.66(7) . . ?
C27 C26 S2 114.90(7) . . ?
C28 C27 C26 118.82(9) . . ?
O4 C28 C27 123.97(9) . . ?
O4 C28 C29 115.51(9) . . ?
C27 C28 C29 120.52(9) . . ?
C30 C29 C28 119.38(10) . . ?
C29 C30 C31 121.26(10) . . ?
C26 C31 C30 118.62(9) . . ?
O4 C32 C33 107.35(8) . . ?
C32 C33 C34 112.83(9) . . ?
C35 C34 C36 110.50(10) . . ?
C35 C34 C33 111.11(9) . . ?
C36 C34 C33 110.09(10) . . ?

loop_
_geom_bond_atom_site_label_1
_geom_bond_atom_site_label_2
_geom_bond_distance
_geom_bond_site_symmetry_2
_geom_bond_publ_flag
S1 C1 1.7624(10) . ?
S1 C15 1.7752(10) . ?
S2 C6 1.7655(9) . ?
S2 C26 1.7748(10) . ?
O1 C3 1.3608(11) . ?
O1 C9 1.3912(12) . ?
O2 C4 1.3597(12) . ?
O2 C10 1.3898(12) . ?
O3 C17 1.3627(12) . ?
O3 C21 1.419(6) . ?
O3 C21' 1.496(12) . ?
O4 C28 1.3646(12) . ?
O4 C32 1.4324(13) . ?
N1 C7 1.1456(14) . ?
N2 C8 1.1456(16) . ?
C1 C6 1.3962(14) . ?
C1 C2 1.4127(12) . ?
C2 C3 1.3908(12) . ?
C2 C7 1.4375(14) . ?
C3 C4 1.3898(13) . ?
C4 C5 1.3889(12) . ?
C5 C6 1.4060(13) . ?
C5 C8 1.4389(15) . ?
C9 C10 1.3836(14) . ?
C9 C14 1.3843(13) . ?
C10 C11 1.3833(13) . ?
C11 C12 1.3924(15) . ?
C12 C13 1.3845(18) . ?
C13 C14 1.3941(15) . ?
C15 C20 1.3870(13) . ?
C15 C16 1.3988(13) . ?
C16 C17 1.3907(13) . ?
C17 C18 1.3969(14) . ?
C18 C19 1.3817(14) . ?
C19 C20 1.3923(14) . ?
C21 C22 1.515(7) . ?
C22 C23 1.534(3) . ?
C23 C24 1.516(4) . ?
C23 C25 1.536(3) . ?
C21' C22' 1.521(14) . ?
C22' C23' 1.535(5) . ?
C23' C24' 1.496(6) . ?
C23' C25' 1.518(5) . ?
C26 C31 1.3843(13) . ?
C26 C27 1.4015(13) . ?
C27 C28 1.3896(14) . ?
C28 C29 1.3972(14) . ?
C29 C30 1.3845(15) . ?
C30 C31 1.3931(15) . ?
C32 C33 1.5135(14) . ?
C33 C34 1.5301(16) . ?
C34 C35 1.5214(17) . ?
C34 C36 1.5235(16) . ?
